data_4034290
loop_
_publ_author_name
'Angyal, Anik\'o'
'Demj\'en, Andr\'as'
'Harmat, Veronika'
'W\"olfling, J\'anos'
'Pusk\'as, L\'aszl\'o G'
'Kanizsai, Iv\'an'

_publ_contact_author 'Veronika Harmat'
_publ_section_title
;
 1,3-Dipolar Cycloaddition of Isatin-Derived Azomethine Ylides with 2
 H-Azirines: Stereoselective Synthesis of
 1,3-Diazaspiro[bicyclo[3.1.0]hexane]oxindoles.
;
_journal_issue 7
_journal_name_full 'The Journal of organic chemistry'
_journal_page_first 4273
_journal_page_last 4281
_journal_paper_doi 10.1021/acs.joc.9b00242
_journal_volume 84
_journal_year 2019
_chemical_formula_moiety 'C18 H21 N3 O3, 0.5(C4 H8 O)'
_chemical_formula_sum 'C20 H25 N3 O3.5'
_chemical_formula_weight 363.43
_space_group_crystal_system monoclinic
_space_group_IT_number 14
_space_group_name_Hall '-P 2yn'
_space_group_name_H-M_alt 'P 1 21/n 1'
_atom_sites_solution_hydrogens geom
_audit_creation_date 2019-01-14
_audit_creation_method
;
Olex2 1.2
(compiled 2018.05.29 svn.r3508 for OlexSys, GUI svn.r5506)
;
_cell_angle_alpha 90
_cell_angle_beta 99.8206(8)
_cell_angle_gamma 90
_cell_formula_units_Z 4
_cell_length_a 10.65608(8)
_cell_length_b 16.50980(14)
_cell_length_c 10.94821(9)
_cell_measurement_reflns_used 30294
_cell_measurement_temperature 298.01(19)
_cell_measurement_theta_max 75.0270
_cell_measurement_theta_min 2.7250
_cell_volume 1897.89(3)
_computing_cell_refinement 'CrysAlisPro 1.171.40.14e (Rigaku OD, 2018)'
_computing_data_collection 'CrysAlisPro 1.171.40.14e (Rigaku OD, 2018)'
_computing_data_reduction 'CrysAlisPro 1.171.40.14e (Rigaku OD, 2018)'
_computing_molecular_graphics 'Olex2 (Dolomanov et al., 2009)'
_computing_publication_material 'Olex2 (Dolomanov et al., 2009)'
_computing_structure_refinement 'ShelXL (Sheldrick, 2015)'
_diffrn_ambient_temperature 298.01(19)
_diffrn_detector 'CCD plate'
_diffrn_detector_type HyPix
_diffrn_measured_fraction_theta_full 0.996
_diffrn_measured_fraction_theta_max 0.971
_diffrn_measurement_device 'four-circle diffractometer'
_diffrn_measurement_device_type 'XtaLAB Synergy R, HyPix'
_diffrn_measurement_method '\w scans'
_diffrn_radiation_monochromator mirror
_diffrn_radiation_type CuK\a
_diffrn_radiation_wavelength 1.54184
_diffrn_reflns_av_R_equivalents 0.0241
_diffrn_reflns_av_unetI/netI 0.0083
_diffrn_reflns_Laue_measured_fraction_full 0.996
_diffrn_reflns_Laue_measured_fraction_max 0.971
_diffrn_reflns_limit_h_max 13
_diffrn_reflns_limit_h_min -13
_diffrn_reflns_limit_k_max 20
_diffrn_reflns_limit_k_min -20
_diffrn_reflns_limit_l_max 13
_diffrn_reflns_limit_l_min -13
_diffrn_reflns_number 41156
_diffrn_reflns_point_group_measured_fraction_full 0.996
_diffrn_reflns_point_group_measured_fraction_max 0.971
_diffrn_reflns_theta_full 67.684
_diffrn_reflns_theta_max 75.480
_diffrn_reflns_theta_min 4.897
_diffrn_source 'Rotating-anode X-ray tube'
_diffrn_source_type 'PhotonJet R (Cu) X-ray Source'
_exptl_absorpt_coefficient_mu 0.716
_exptl_absorpt_correction_T_max 1.00000
_exptl_absorpt_correction_T_min 0.65034
_exptl_absorpt_correction_type multi-scan
_exptl_absorpt_process_details
;
CrysAlisPro 1.171.40.14e (Rigaku Oxford Diffraction, 2018)
Empirical absorption correction using spherical harmonics,
 implemented in SCALE3 ABSPACK scaling algorithm.
;
_exptl_crystal_colour colourles
_exptl_crystal_density_diffrn 1.272
_exptl_crystal_description chunk
_exptl_crystal_F_000 776
_exptl_crystal_size_max 0.560
_exptl_crystal_size_mid 0.509
_exptl_crystal_size_min 0.349
_refine_diff_density_max 0.245
_refine_diff_density_min -0.202
_refine_diff_density_rms 0.032
_refine_ls_extinction_method none
_refine_ls_goodness_of_fit_ref 1.039
_refine_ls_hydrogen_treatment constr
_refine_ls_matrix_type full
_refine_ls_number_parameters 264
_refine_ls_number_reflns 3824
_refine_ls_number_restraints 5
_refine_ls_restrained_S_all 1.041
_refine_ls_R_factor_all 0.0462
_refine_ls_R_factor_gt 0.0440
_refine_ls_shift/su_max 0.000
_refine_ls_shift/su_mean 0.000
_refine_ls_structure_factor_coef Fsqd
_refine_ls_weighting_details 'w=1/[\s^2^(Fo^2^)+(0.0625P)^2^+0.3886P] where P=(Fo^2^+2Fc^2^)/3'
_refine_ls_weighting_scheme calc
_refine_ls_wR_factor_gt 0.1185
_refine_ls_wR_factor_ref 0.1205
_reflns_Friedel_coverage 0.000
_reflns_number_gt 3568
_reflns_number_total 3824
_reflns_threshold_expression 'I > 2\s(I)'
_cod_data_source_file jo9b00242_si_002.cif
_cod_data_source_block sio101
_cod_original_formula_sum 'C20 H25 N3 O3.50'
_cod_database_code 4034290
_shelx_shelxl_version_number 2014/7
_shelx_space_group_comment
;
The symmetry employed for this shelxl refinement is uniquely defined
by the following loop, which should always be used as a source of
symmetry information in preference to the above space-group names.
They are only intended as comments.
;
_olex2_refinement_description
;
1. Fixed Uiso
 At 1.2 times of:
  All C(H) groups, All C(H,H) groups, All N(H) groups
 At 1.5 times of:
  All C(H,H,H) groups
2. Restrained distances
 O30-C32 \\sim O30-C33
 with sigma of 0.04
 O30-C31 \\sim O30-C34
 with sigma of 0.02
 C31-C32 \\sim C33-C34 \\sim C32-C33
 with sigma of 0.04
3. Others
 Fixed Sof: O30(0.5) C31(0.5) H31A(0.5) H31B(0.5) C32(0.5) H32A(0.5) H32B(0.5)
 C33(0.5) H33A(0.5) H33B(0.5) C34(0.5) H34A(0.5) H34B(0.5)
4.a Ternary CH refined with riding coordinates:
 C11(H11), C10(H10)
4.b Secondary CH2 refined with riding coordinates:
 C14(H14A,H14B), C17(H17A,H17B), C16(H16A,H16B), C15(H15A,H15B), C31(H31A,
 H31B), C32(H32A,H32B), C33(H33A,H33B), C34(H34A,H34B)
4.c Aromatic/amide H refined with riding coordinates:
 N1(H1), C6(H6), C1(H1A), C3(H3), C2(H2)
4.d Idealised Me refined as rotating group:
 C12(H12A,H12B,H12C), C18(H18A,H18B,H18C)
;
_olex2_submission_special_instructions 'No special instructions were received'

loop_
_space_group_symop_operation_xyz
'x, y, z'
'-x+1/2, y+1/2, -z+1/2'
'-x, -y, -z'
'x-1/2, -y-1/2, z-1/2'

loop_
_atom_site_label
_atom_site_type_symbol
_atom_site_fract_x
_atom_site_fract_y
_atom_site_fract_z
_atom_site_U_iso_or_equiv
_atom_site_adp_type
_atom_site_occupancy
_atom_site_site_symmetry_order
_atom_site_calc_flag
_atom_site_refinement_flags_posn
_atom_site_refinement_flags_occupancy
_atom_site_disorder_assembly
_atom_site_disorder_group
O3 O 0.38423(8) 0.38729(5) 0.56242(9) 0.0542(2) Uani 1 1 d . . . .
O2 O 0.53480(10) 0.47651(6) 0.64114(10) 0.0632(3) Uani 1 1 d . . . .
O1 O 0.92491(10) 0.21454(8) 0.76074(12) 0.0817(4) Uani 1 1 d . . . .
N2 N 0.72926(10) 0.36432(6) 0.59392(10) 0.0502(3) Uani 1 1 d . . . .
N3 N 0.76485(10) 0.23249(6) 0.51386(10) 0.0482(3) Uani 1 1 d . . . .
N1 N 0.78789(11) 0.10776(7) 0.75404(11) 0.0579(3) Uani 1 1 d . . . .
H1 H 0.8365 0.0751 0.8017 0.070 Uiso 1 1 calc R . . .
C11 C 0.59191(11) 0.34743(7) 0.56432(11) 0.0438(3) Uani 1 1 d . . . .
H11 H 0.5631 0.3166 0.4882 0.053 Uiso 1 1 calc R . . .
C5 C 0.61219(11) 0.15364(7) 0.62355(11) 0.0430(3) Uani 1 1 d . . . .
C9 C 0.67476(11) 0.30291(7) 0.66705(11) 0.0461(3) Uani 1 1 d . . . .
C4 C 0.66239(12) 0.08954(8) 0.69916(11) 0.0477(3) Uani 1 1 d . . . .
C6 C 0.48629(12) 0.15080(8) 0.56676(13) 0.0528(3) Uani 1 1 d . . . .
H6 H 0.4503 0.1937 0.5178 0.063 Uiso 1 1 calc R . . .
C13 C 0.50457(12) 0.41195(7) 0.59417(12) 0.0467(3) Uani 1 1 d . . . .
C8 C 0.71284(11) 0.21851(7) 0.62692(12) 0.0449(3) Uani 1 1 d . . . .
C7 C 0.82361(12) 0.18222(9) 0.72357(13) 0.0557(3) Uani 1 1 d . . . .
C10 C 0.80166(13) 0.31851(8) 0.51187(14) 0.0561(3) Uani 1 1 d . . . .
H10 H 0.8930 0.3235 0.5439 0.067 Uiso 1 1 calc R . . .
C14 C 0.70091(13) 0.20739(8) 0.39001(13) 0.0535(3) Uani 1 1 d . . . .
H14A H 0.6096 0.2156 0.3800 0.064 Uiso 1 1 calc R . . .
H14B H 0.7180 0.1510 0.3743 0.064 Uiso 1 1 calc R . . .
C12 C 0.66979(16) 0.31791(10) 0.80136(14) 0.0654(4) Uani 1 1 d . . . .
H12A H 0.7527 0.3093 0.8497 0.098 Uiso 1 1 calc GR . . .
H12B H 0.6101 0.2813 0.8283 0.098 Uiso 1 1 calc GR . . .
H12C H 0.6434 0.3727 0.8119 0.098 Uiso 1 1 calc GR . . .
C1 C 0.41415(14) 0.08304(10) 0.58368(15) 0.0623(4) Uani 1 1 d . . . .
H1A H 0.3294 0.0804 0.5453 0.075 Uiso 1 1 calc R . . .
C3 C 0.59213(17) 0.02179(8) 0.71651(14) 0.0618(4) Uani 1 1 d . . . .
H3 H 0.6274 -0.0209 0.7663 0.074 Uiso 1 1 calc R . . .
C17 C 0.28572(14) 0.44377(9) 0.58503(16) 0.0633(4) Uani 1 1 d . . . .
H17A H 0.2874 0.4919 0.5345 0.076 Uiso 1 1 calc R . . .
H17B H 0.3001 0.4599 0.6715 0.076 Uiso 1 1 calc R . . .
C2 C 0.46663(17) 0.01983(9) 0.65657(15) 0.0660(4) Uani 1 1 d . . . .
H2 H 0.4169 -0.0253 0.6659 0.079 Uiso 1 1 calc R . . .
C18 C 0.16020(15) 0.40244(11) 0.55281(17) 0.0716(4) Uani 1 1 d . . . .
H18A H 0.1478 0.3854 0.4678 0.107 Uiso 1 1 calc GR . . .
H18B H 0.0935 0.4393 0.5645 0.107 Uiso 1 1 calc GR . . .
H18C H 0.1583 0.3561 0.6053 0.107 Uiso 1 1 calc GR . . .
C16 C 0.77651(19) 0.34295(10) 0.37610(16) 0.0731(5) Uani 1 1 d . . . .
H16A H 0.8475 0.3736 0.3551 0.088 Uiso 1 1 calc R . . .
H16B H 0.6999 0.3755 0.3574 0.088 Uiso 1 1 calc R . . .
C15 C 0.76049(19) 0.26307(10) 0.30544(16) 0.0717(4) Uani 1 1 d . . . .
H15A H 0.7051 0.2695 0.2260 0.086 Uiso 1 1 calc R . . .
H15B H 0.8421 0.2423 0.2918 0.086 Uiso 1 1 calc R . . .
O30 O 0.1192(5) -0.0016(5) 0.5873(6) 0.172(2) Uani 0.5 1 d D P A 1
C31 C 0.0311(7) 0.0581(6) 0.5703(10) 0.114(3) Uani 0.5 1 d D P A 1
H31A H 0.0605 0.1007 0.5210 0.137 Uiso 0.5 1 calc R P A 1
H31B H 0.0238 0.0811 0.6504 0.137 Uiso 0.5 1 calc R P A 1
C32 C -0.0927(9) 0.0319(6) 0.5103(9) 0.107(3) Uani 0.5 1 d D P A 1
H32A H -0.1361 0.0737 0.4569 0.128 Uiso 0.5 1 calc R P A 1
H32B H -0.1454 0.0155 0.5700 0.128 Uiso 0.5 1 calc R P A 1
C33 C -0.0571(12) -0.0400(8) 0.4358(12) 0.193(7) Uani 0.5 1 d D P A 1
H33A H -0.1203 -0.0828 0.4281 0.231 Uiso 0.5 1 calc R P A 1
H33B H -0.0413 -0.0243 0.3545 0.231 Uiso 0.5 1 calc R P A 1
C34 C 0.0550(13) -0.0607(7) 0.5165(13) 0.143(5) Uani 0.5 1 d D P A 1
H34A H 0.0339 -0.1025 0.5719 0.172 Uiso 0.5 1 calc R P A 1
H34B H 0.1129 -0.0847 0.4673 0.172 Uiso 0.5 1 calc R P A 1

loop_
_atom_site_aniso_label
_atom_site_aniso_U_11
_atom_site_aniso_U_22
_atom_site_aniso_U_33
_atom_site_aniso_U_23
_atom_site_aniso_U_13
_atom_site_aniso_U_12
O3 0.0475(5) 0.0376(5) 0.0745(6) -0.0077(4) 0.0018(4) 0.0010(4)
O2 0.0652(6) 0.0400(5) 0.0811(7) -0.0198(4) 0.0032(5) -0.0051(4)
O1 0.0506(6) 0.0863(8) 0.0931(8) 0.0035(6) -0.0310(6) -0.0052(5)
N2 0.0460(6) 0.0406(5) 0.0606(6) -0.0070(5) -0.0001(5) -0.0086(4)
N3 0.0428(5) 0.0409(5) 0.0576(6) -0.0036(4) -0.0010(4) -0.0009(4)
N1 0.0550(6) 0.0557(7) 0.0562(6) 0.0092(5) -0.0102(5) 0.0151(5)
C11 0.0443(6) 0.0324(6) 0.0504(6) -0.0047(5) -0.0040(5) -0.0026(4)
C5 0.0422(6) 0.0369(6) 0.0466(6) -0.0017(5) -0.0024(5) 0.0009(5)
C9 0.0433(6) 0.0395(6) 0.0500(7) -0.0043(5) -0.0073(5) -0.0037(5)
C4 0.0542(7) 0.0422(6) 0.0444(6) -0.0009(5) 0.0021(5) 0.0073(5)
C6 0.0445(6) 0.0467(7) 0.0621(8) 0.0006(6) -0.0057(6) -0.0036(5)
C13 0.0514(7) 0.0346(6) 0.0507(6) -0.0026(5) -0.0008(5) -0.0016(5)
C8 0.0376(6) 0.0404(6) 0.0506(6) 0.0005(5) -0.0097(5) 0.0004(5)
C7 0.0449(7) 0.0573(8) 0.0573(7) -0.0005(6) -0.0132(6) 0.0064(6)
C10 0.0476(7) 0.0465(7) 0.0736(9) -0.0089(6) 0.0082(6) -0.0095(5)
C14 0.0571(7) 0.0430(7) 0.0569(7) -0.0056(6) 0.0002(6) 0.0045(6)
C12 0.0747(10) 0.0648(9) 0.0508(8) -0.0085(6) -0.0063(7) 0.0027(7)
C1 0.0528(7) 0.0616(9) 0.0702(9) -0.0059(7) 0.0041(6) -0.0152(6)
C3 0.0873(11) 0.0427(7) 0.0560(8) 0.0068(6) 0.0139(7) 0.0025(7)
C17 0.0570(8) 0.0506(8) 0.0824(10) -0.0044(7) 0.0121(7) 0.0099(6)
C2 0.0796(10) 0.0522(8) 0.0686(9) -0.0044(7) 0.0195(8) -0.0205(7)
C18 0.0552(8) 0.0782(11) 0.0809(11) 0.0119(9) 0.0101(7) 0.0046(8)
C16 0.0940(12) 0.0527(9) 0.0786(10) -0.0014(7) 0.0322(9) -0.0109(8)
C15 0.0900(12) 0.0598(9) 0.0686(9) -0.0051(7) 0.0229(8) 0.0003(8)
O30 0.107(3) 0.225(7) 0.169(5) -0.043(5) -0.018(3) 0.054(4)
C31 0.077(4) 0.134(6) 0.142(7) -0.015(5) 0.047(5) -0.020(5)
C32 0.082(4) 0.111(6) 0.123(6) -0.027(5) 0.003(4) 0.033(4)
C33 0.164(9) 0.196(10) 0.188(12) 0.008(8) -0.056(7) 0.097(8)
C34 0.119(9) 0.136(9) 0.172(9) 0.024(7) 0.019(7) 0.062(7)

loop_
_atom_type_symbol
_atom_type_description
_atom_type_scat_dispersion_real
_atom_type_scat_dispersion_imag
_atom_type_scat_source
C C 0.0181 0.0091 'International Tables Vol C Tables 4.2.6.8 and 6.1.1.4'
H H 0.0000 0.0000 'International Tables Vol C Tables 4.2.6.8 and 6.1.1.4'
N N 0.0311 0.0180 'International Tables Vol C Tables 4.2.6.8 and 6.1.1.4'
O O 0.0492 0.0322 'International Tables Vol C Tables 4.2.6.8 and 6.1.1.4'

loop_
_geom_angle_atom_site_label_1
_geom_angle_atom_site_label_2
_geom_angle_atom_site_label_3
_geom_angle
C13 O3 C17 116.69(10)
C11 N2 C9 61.25(8)
C11 N2 C10 111.71(10)
C9 N2 C10 105.77(10)
C8 N3 C10 107.80(10)
C8 N3 C14 123.72(10)
C14 N3 C10 109.92(11)
C7 N1 C4 112.28(10)
N2 C11 C9 59.39(8)
N2 C11 C13 116.90(10)
C13 C11 C9 119.81(11)
C4 C5 C8 108.95(10)
C6 C5 C4 119.16(12)
C6 C5 C8 131.78(11)
N2 C9 C11 59.36(8)
N2 C9 C8 108.75(10)
N2 C9 C12 120.17(11)
C11 C9 C8 112.38(10)
C11 C9 C12 122.65(12)
C12 C9 C8 119.01(11)
C5 C4 N1 109.46(11)
C3 C4 N1 128.06(12)
C3 C4 C5 122.44(12)
C5 C6 C1 119.04(13)
O3 C13 C11 109.52(10)
O2 C13 O3 123.86(12)
O2 C13 C11 126.62(12)
N3 C8 C5 117.53(10)
N3 C8 C9 104.85(10)
N3 C8 C7 106.43(10)
C5 C8 C9 115.38(10)
C5 C8 C7 101.28(10)
C9 C8 C7 111.08(10)
O1 C7 N1 126.37(12)
O1 C7 C8 125.83(13)
N1 C7 C8 107.76(10)
N2 C10 C16 115.65(13)
N3 C10 N2 108.31(11)
N3 C10 C16 105.50(11)
N3 C14 C15 102.45(12)
C2 C1 C6 120.68(14)
C4 C3 C2 117.19(13)
O3 C17 C18 108.10(12)
C1 C2 C3 121.46(14)
C10 C16 C15 104.63(13)
C14 C15 C16 103.69(13)
C31 O30 C34 100.1(7)
O30 C31 C32 113.9(8)
C31 C32 C33 100.7(7)
C34 C33 C32 96.7(9)
O30 C34 C33 118.5(10)

loop_
_geom_bond_atom_site_label_1
_geom_bond_atom_site_label_2
_geom_bond_distance
O3 C13 1.3337(15)
O3 C17 1.4565(16)
O2 C13 1.2033(15)
O1 C7 1.2107(17)
N2 C11 1.4708(15)
N2 C9 1.4714(17)
N2 C10 1.4868(18)
N3 C8 1.4582(18)
N3 C10 1.4745(17)
N3 C14 1.4695(17)
N1 C4 1.4021(17)
N1 C7 1.3456(19)
C11 C9 1.4988(16)
C11 C13 1.4870(17)
C5 C4 1.3930(17)
C5 C6 1.3799(17)
C5 C8 1.5117(16)
C9 C8 1.5363(17)
C9 C12 1.5009(19)
C4 C3 1.377(2)
C6 C1 1.3876(19)
C8 C7 1.5639(16)
C10 C16 1.519(2)
C14 C15 1.518(2)
C1 C2 1.373(2)
C3 C2 1.386(2)
C17 C18 1.489(2)
C16 C15 1.524(2)
O30 C31 1.352(10)
O30 C34 1.357(12)
C31 C32 1.436(11)
C32 C33 1.524(15)
C33 C34 1.402(13)
